data_2209736
loop_
_publ_author_name
'Jie-Qiong Huang'
'Zhi-Feng Lu'

_publ_section_title
;
 3-Phenyl-2-(2,4,5-tricyanophenylmethyl)-1<i>H</i>-indene
;
_journal_coeditor_code AT2060
_journal_issue 8
_journal_name_full 'Acta Crystallographica Section E'
_journal_page_first o3403
_journal_page_last o3404
_journal_paper_doi 10.1107/S1600536806027152
_journal_volume 62
_journal_year 2006
_chemical_formula_iupac 'C25 H15 N3'
_chemical_formula_moiety 'C25 H15 N3'
_chemical_formula_sum 'C25 H15 N3'
_chemical_formula_weight 357.40
_chemical_melting_point 492.2
_chemical_name_systematic
;
3-phenyl-2-(2,4,5-tricyanophenylmethyl)-1H-indene
;
_space_group_IT_number 19
_symmetry_cell_setting orthorhombic
_symmetry_space_group_name_Hall 'P 2ac 2ab'
_symmetry_space_group_name_H-M 'P 21 21 21'
_atom_sites_solution_hydrogens geom
_atom_sites_solution_primary direct
_atom_sites_solution_secondary difmap
_cell_angle_alpha 90
_cell_angle_beta 90
_cell_angle_gamma 90
_cell_formula_units_Z 4
_cell_length_a 7.7190(15)
_cell_length_b 10.155(2)
_cell_length_c 24.316(5)
_cell_measurement_reflns_used 25
_cell_measurement_temperature 293(2)
_cell_measurement_theta_max 13
_cell_measurement_theta_min 10
_cell_volume 1906.0(7)
_computing_cell_refinement 'CAD-4 Software'
_computing_data_collection 'CAD-4 Software (Enraf--Nonius, 1989)'
_computing_data_reduction 'XCAD4 (Harms & Wocadlo, 1995)'
_computing_molecular_graphics SHELXTL
_computing_publication_material 'SHELXTL and PLATON (Spek, 2003)'
_computing_structure_refinement SHELXTL
_computing_structure_solution 'SHELXTL (Sheldrick, 1997)'
_diffrn_ambient_temperature 293(2)
_diffrn_measured_fraction_theta_full 0.996
_diffrn_measured_fraction_theta_max 0.996
_diffrn_measurement_device_type 'Enraf--Nonius CAD-4'
_diffrn_measurement_method \w/2\q
_diffrn_radiation_monochromator graphite
_diffrn_radiation_source 'fine-focus sealed tube'
_diffrn_radiation_type MoK\a
_diffrn_radiation_wavelength 0.71073
_diffrn_reflns_av_R_equivalents 0.0566
_diffrn_reflns_av_sigmaI/netI 0.0648
_diffrn_reflns_limit_h_max 9
_diffrn_reflns_limit_h_min 0
_diffrn_reflns_limit_k_max 12
_diffrn_reflns_limit_k_min 0
_diffrn_reflns_limit_l_max 28
_diffrn_reflns_limit_l_min -28
_diffrn_reflns_number 4216
_diffrn_reflns_theta_full 25.99
_diffrn_reflns_theta_max 25.99
_diffrn_reflns_theta_min 1.67
_diffrn_standards_decay_% 0
_diffrn_standards_interval_count 200
_diffrn_standards_interval_time 120
_diffrn_standards_number 3
_exptl_absorpt_coefficient_mu 0.075
_exptl_absorpt_correction_T_max 0.978
_exptl_absorpt_correction_T_min 0.951
_exptl_absorpt_correction_type psi-scan
_exptl_absorpt_process_details '(XCAD4; Harms & Wocadlo, 1995)'
_exptl_crystal_colour colourless
_exptl_crystal_density_diffrn 1.245
_exptl_crystal_density_method 'not measured'
_exptl_crystal_description block
_exptl_crystal_F_000 744
_exptl_crystal_size_max 0.45
_exptl_crystal_size_mid 0.33
_exptl_crystal_size_min 0.30
_refine_diff_density_max 0.16
_refine_diff_density_min -0.19
_refine_ls_abs_structure_details 'Flack (1983)'
_refine_ls_abs_structure_Flack -0.03(7)
_refine_ls_extinction_coef 0.0339(16)
_refine_ls_extinction_expression Fc^*^=kFc[1+0.001xFc^2^\l^3^/sin(2\q)]^-1/4^
_refine_ls_extinction_method SHELXL97
_refine_ls_goodness_of_fit_ref 1.000
_refine_ls_hydrogen_treatment constr
_refine_ls_matrix_type full
_refine_ls_number_parameters 254
_refine_ls_number_reflns 2160
_refine_ls_number_restraints 0
_refine_ls_restrained_S_all 1.000
_refine_ls_R_factor_all 0.0909
_refine_ls_R_factor_gt 0.0459
_refine_ls_shift/su_max 0.000
_refine_ls_shift/su_mean 0.000
_refine_ls_structure_factor_coef Fsqd
_refine_ls_weighting_details 'calc w=1/[\s^2^(Fo^2^)+(0.02P)^2^+0.765P] where P=(Fo^2^+2Fc^2^)/3'
_refine_ls_weighting_scheme calc
_refine_ls_wR_factor_gt 0.0952
_refine_ls_wR_factor_ref 0.1100
_reflns_number_gt 1385
_reflns_number_total 2160
_reflns_threshold_expression I>2\s(I)
_cod_data_source_file at2060.cif
_cod_data_source_block I
_cod_database_code 2209736
_cod_database_fobs_code 2209736

loop_
_symmetry_equiv_pos_as_xyz
'x, y, z'
'-x+1/2, -y, z+1/2'
'-x, y+1/2, -z+1/2'
'x+1/2, -y+1/2, -z'

loop_
_atom_site_type_symbol
_atom_site_label
_atom_site_fract_x
_atom_site_fract_y
_atom_site_fract_z
_atom_site_U_iso_or_equiv
_atom_site_adp_type
_atom_site_calc_flag
_atom_site_refinement_flags
_atom_site_occupancy
N N1 0.0743(5) 0.8086(4) 0.22777(16) 0.0824(12) Uani d . 1
N N2 0.4430(7) 0.7926(5) -0.03022(17) 0.1095(17) Uani d . 1
N N3 0.5180(6) 1.1831(4) -0.02033(15) 0.0938(15) Uani d . 1
C C1 0.4459(7) 1.0300(4) 0.39588(17) 0.0684(13) Uani d . 1
H H1 0.3544 1.0363 0.4206 0.082 Uiso calc R 1
C C2 0.6125(8) 0.9983(5) 0.41403(18) 0.0769(15) Uani d . 1
H H2 0.6316 0.9833 0.4513 0.092 Uiso calc R 1
C C3 0.7482(7) 0.9888(4) 0.37788(18) 0.0677(13) Uani d . 1
H H3 0.8577 0.9671 0.3909 0.081 Uiso calc R 1
C C4 0.7247(6) 1.0110(4) 0.32259(18) 0.0579(11) Uani d . 1
H H4 0.8174 1.0048 0.2983 0.069 Uiso calc R 1
C C5 0.5596(5) 1.0429(3) 0.30361(15) 0.0481(10) Uani d . 1
C C6 0.4200(6) 1.0520(4) 0.34040(15) 0.0529(10) Uani d . 1
C C7 0.2588(5) 1.0851(4) 0.30774(15) 0.0541(10) Uani d . 1
H H7A 0.1732 1.0156 0.3107 0.065 Uiso calc R 1
H H7B 0.2079 1.1671 0.3203 0.065 Uiso calc R 1
C C8 0.3234(5) 1.0976(3) 0.24975(15) 0.0446(9) Uani d . 1
C C9 0.4968(5) 1.0730(3) 0.24788(16) 0.0444(8) Uani d . 1
C C10 0.6120(5) 1.0727(4) 0.19880(14) 0.0456(9) Uani d . 1
C C11 0.6673(6) 1.1903(4) 0.17595(17) 0.0612(12) Uani d . 1
H H11 0.6364 1.2699 0.1921 0.073 Uiso calc R 1
C C12 0.7704(6) 1.1892(5) 0.12828(19) 0.0725(14) Uani d . 1
H H12 0.8086 1.2682 0.1132 0.087 Uiso calc R 1
C C13 0.8152(5) 1.0720(6) 0.10386(18) 0.0723(13) Uani d . 1
H H13 0.8810 1.0715 0.0718 0.087 Uiso calc R 1
C C14 0.7618(6) 0.9554(5) 0.12724(18) 0.0679(13) Uani d . 1
H H14 0.7928 0.8759 0.1111 0.081 Uiso calc R 1
C C15 0.6623(5) 0.9556(4) 0.17470(16) 0.0557(11) Uani d . 1
H H15 0.6290 0.8761 0.1905 0.067 Uiso calc R 1
C C16 0.2065(5) 1.1322(4) 0.20264(14) 0.0497(10) Uani d . 1
H H16A 0.0879 1.1122 0.2129 0.060 Uiso calc R 1
H H16B 0.2137 1.2263 0.1961 0.060 Uiso calc R 1
C C17 0.2482(4) 1.0613(3) 0.15028(14) 0.0399(8) Uani d . 1
C C18 0.2205(4) 0.9252(4) 0.14570(15) 0.0442(9) Uani d . 1
C C19 0.2674(5) 0.8551(4) 0.09917(16) 0.0536(10) Uani d . 1
H H19 0.2474 0.7649 0.0973 0.064 Uiso calc R 1
C C20 0.3441(5) 0.9197(4) 0.05554(15) 0.0507(10) Uani d . 1
C C21 0.3692(5) 1.0569(4) 0.05858(14) 0.0485(10) Uani d . 1
C C22 0.3197(5) 1.1240(4) 0.10516(15) 0.0469(10) Uani d . 1
H H22 0.3348 1.2148 0.1063 0.056 Uiso calc R 1
C C23 0.1412(5) 0.8577(4) 0.19115(17) 0.0549(10) Uani d . 1
C C24 0.3993(7) 0.8481(5) 0.00780(18) 0.0719(14) Uani d . 1
C C25 0.4516(6) 1.1270(4) 0.01433(16) 0.0642(12) Uani d . 1

loop_
_atom_site_aniso_label
_atom_site_aniso_U_11
_atom_site_aniso_U_22
_atom_site_aniso_U_33
_atom_site_aniso_U_12
_atom_site_aniso_U_13
_atom_site_aniso_U_23
N1 0.066(2) 0.093(3) 0.088(3) -0.015(2) 0.006(2) 0.029(2)
N2 0.110(4) 0.124(4) 0.095(3) 0.004(4) 0.013(3) -0.048(3)
N3 0.102(3) 0.113(3) 0.067(3) 0.015(3) 0.024(3) 0.028(2)
C1 0.090(3) 0.062(3) 0.053(3) -0.002(3) 0.009(3) -0.002(2)
C2 0.111(4) 0.064(3) 0.056(3) -0.004(3) -0.020(3) 0.005(2)
C3 0.076(3) 0.056(3) 0.071(3) -0.001(3) -0.015(3) 0.007(2)
C4 0.055(3) 0.053(2) 0.066(3) -0.004(2) -0.009(2) 0.005(2)
C5 0.056(2) 0.037(2) 0.051(2) -0.0029(19) 0.001(2) 0.0001(17)
C6 0.064(3) 0.045(2) 0.050(2) -0.004(2) 0.005(2) -0.0042(18)
C7 0.054(2) 0.052(2) 0.056(2) 0.003(2) 0.010(2) -0.004(2)
C8 0.042(2) 0.045(2) 0.047(2) 0.0007(18) 0.0061(18) -0.0018(18)
C9 0.0461(19) 0.0405(19) 0.0465(19) -0.0022(19) 0.0027(17) 0.0000(19)
C10 0.0348(19) 0.055(2) 0.047(2) -0.0002(19) 0.0005(17) 0.003(2)
C11 0.054(3) 0.062(3) 0.068(3) -0.008(2) 0.007(2) 0.006(2)
C12 0.054(3) 0.095(4) 0.068(3) -0.016(3) 0.009(3) 0.016(3)
C13 0.039(2) 0.122(4) 0.056(3) 0.007(3) 0.009(2) 0.012(3)
C14 0.052(3) 0.088(4) 0.064(3) 0.027(3) 0.005(2) -0.004(3)
C15 0.047(2) 0.060(3) 0.060(3) 0.009(2) 0.006(2) 0.003(2)
C16 0.041(2) 0.050(2) 0.058(2) 0.0107(19) 0.0057(19) 0.0014(19)
C17 0.0262(17) 0.049(2) 0.045(2) 0.0067(18) -0.0008(16) 0.0021(17)
C18 0.0288(17) 0.047(2) 0.057(2) -0.0024(19) -0.0018(16) 0.0045(19)
C19 0.044(2) 0.047(2) 0.070(3) -0.0027(19) -0.007(2) -0.007(2)
C20 0.043(2) 0.058(2) 0.051(2) 0.006(2) -0.0043(19) -0.007(2)
C21 0.041(2) 0.063(3) 0.042(2) 0.008(2) -0.0023(18) 0.0044(19)
C22 0.043(2) 0.043(2) 0.055(2) 0.0043(18) -0.004(2) 0.0026(19)
C23 0.044(2) 0.056(2) 0.065(3) -0.004(2) -0.002(2) 0.008(2)
C24 0.068(3) 0.082(3) 0.066(3) 0.006(3) -0.002(3) -0.024(3)
C25 0.067(3) 0.076(3) 0.049(2) 0.018(3) 0.006(2) 0.008(2)

loop_
_atom_type_symbol
_atom_type_description
_atom_type_scat_dispersion_real
_atom_type_scat_dispersion_imag
_atom_type_scat_source
C C 0.0033 0.0000 'International Tables Vol C Tables 4.2.6.8 and 6.1.1.4'
H H 0.0000 0.0000 'International Tables Vol C Tables 4.2.6.8 and 6.1.1.4'
N N 0.0061 0.0000 'International Tables Vol C Tables 4.2.6.8 and 6.1.1.4'

loop_
_geom_angle_atom_site_label_1
_geom_angle_atom_site_label_2
_geom_angle_atom_site_label_3
_geom_angle
_geom_angle_publ_flag
C6 C1 C2 118.6(4) ?
C6 C1 H1 120.7 ?
C2 C1 H1 120.7 ?
C3 C2 C1 121.1(4) ?
C3 C2 H2 119.4 ?
C1 C2 H2 119.4 ?
C2 C3 C4 121.0(5) ?
C2 C3 H3 119.5 ?
C4 C3 H3 119.5 ?
C3 C4 C5 118.8(4) ?
C3 C4 H4 120.6 ?
C5 C4 H4 120.6 ?
C4 C5 C6 120.4(4) ?
C4 C5 C9 130.9(4) ?
C6 C5 C9 108.7(3) ?
C1 C6 C5 120.0(4) ?
C1 C6 C7 131.8(4) ?
C5 C6 C7 108.1(3) ?
C8 C7 C6 103.8(3) yes
C8 C7 H7A 111.0 ?
C6 C7 H7A 111.0 ?
C8 C7 H7B 111.0 ?
C6 C7 H7B 111.0 ?
H7A C7 H7B 109.0 ?
C9 C8 C16 127.5(4) ?
C9 C8 C7 110.0(4) ?
C16 C8 C7 122.5(3) ?
C8 C9 C5 109.3(4) ?
C8 C9 C10 127.9(4) ?
C5 C9 C10 122.8(3) ?
C15 C10 C11 119.1(3) ?
C15 C10 C9 120.6(3) ?
C11 C10 C9 120.3(4) ?
C10 C11 C12 119.9(4) ?
C10 C11 H11 120.1 ?
C12 C11 H11 120.1 ?
C13 C12 C11 120.4(4) ?
C13 C12 H12 119.8 ?
C11 C12 H12 119.8 ?
C12 C13 C14 119.4(4) ?
C12 C13 H13 120.3 ?
C14 C13 H13 120.3 ?
C13 C14 C15 120.6(5) ?
C13 C14 H14 119.7 ?
C15 C14 H14 119.7 ?
C10 C15 C14 120.7(4) ?
C10 C15 H15 119.7 ?
C14 C15 H15 119.7 ?
C17 C16 C8 114.0(3) yes
C17 C16 H16A 108.8 ?
C8 C16 H16A 108.8 ?
C17 C16 H16B 108.8 ?
C8 C16 H16B 108.8 ?
H16A C16 H16B 107.6 ?
C22 C17 C18 116.8(3) ?
C22 C17 C16 122.6(3) ?
C18 C17 C16 120.5(3) ?
C19 C18 C17 122.1(4) ?
C19 C18 C23 119.6(3) ?
C17 C18 C23 118.3(3) ?
C20 C19 C18 119.7(3) ?
C20 C19 H19 120.1 ?
C18 C19 H19 120.1 ?
C19 C20 C21 119.2(3) ?
C19 C20 C24 120.5(4) ?
C21 C20 C24 120.2(4) ?
C22 C21 C20 119.7(4) ?
C22 C21 C25 119.6(4) ?
C20 C21 C25 120.7(4) ?
C21 C22 C17 122.4(3) ?
C21 C22 H22 118.8 ?
C17 C22 H22 118.8 ?
N1 C23 C18 177.2(5) ?
N2 C24 C20 179.3(6) ?
N3 C25 C21 179.3(5) ?

loop_
_geom_bond_atom_site_label_1
_geom_bond_atom_site_label_2
_geom_bond_distance
_geom_bond_publ_flag
N1 C23 1.144(5) ?
N2 C24 1.134(5) ?
N3 C25 1.139(5) ?
C1 C6 1.382(5) ?
C1 C2 1.397(7) ?
C1 H1 0.9300 ?
C2 C3 1.371(7) ?
C2 H2 0.9300 ?
C3 C4 1.375(5) ?
C3 H3 0.9300 ?
C4 C5 1.394(6) ?
C4 H4 0.9300 ?
C5 C6 1.403(5) ?
C5 C9 1.471(5) ?
C6 C7 1.514(5) ?
C7 C8 1.501(5) ?
C7 H7A 0.9700 ?
C7 H7B 0.9700 ?
C8 C9 1.362(5) yes
C8 C16 1.500(5) ?
C9 C10 1.488(5) yes
C10 C15 1.382(5) ?
C10 C11 1.385(5) ?
C11 C12 1.406(5) ?
C11 H11 0.9300 ?
C12 C13 1.374(6) ?
C12 H12 0.9300 ?
C13 C14 1.376(6) ?
C13 H13 0.9300 ?
C14 C15 1.386(5) ?
C14 H14 0.9300 ?
C15 H15 0.9300 ?
C16 C17 1.498(5) yes
C16 H16A 0.9700 ?
C16 H16B 0.9700 ?
C17 C22 1.383(5) ?
C17 C18 1.404(5) ?
C18 C19 1.385(5) ?
C18 C23 1.437(5) yes
C19 C20 1.381(5) ?
C19 H19 0.9300 ?
C20 C21 1.408(5) ?
C20 C24 1.435(5) yes
C21 C22 1.376(5) ?
C21 C25 1.439(5) yes
C22 H22 0.9300 ?

loop_
_geom_hbond_atom_site_label_D
_geom_hbond_atom_site_label_H
_geom_hbond_atom_site_label_A
_geom_hbond_site_symmetry_A
_geom_hbond_distance_DH
_geom_hbond_distance_HA
_geom_hbond_distance_DA
_geom_hbond_angle_DHA
_geom_hbond_publ_flag
C19 H19 CgA 3_645 0.93 2.99 3.724(4) 137 yes

loop_
_geom_torsion_atom_site_label_1
_geom_torsion_atom_site_label_2
_geom_torsion_atom_site_label_3
_geom_torsion_atom_site_label_4
_geom_torsion
C6 C1 C2 C3 0.0(7)
C1 C2 C3 C4 0.3(7)
C2 C3 C4 C5 -0.3(7)
C3 C4 C5 C6 -0.1(6)
C3 C4 C5 C9 179.1(4)
C2 C1 C6 C5 -0.3(6)
C2 C1 C6 C7 178.8(4)
C4 C5 C6 C1 0.4(6)
C9 C5 C6 C1 -179.0(3)
C4 C5 C6 C7 -178.9(4)
C9 C5 C6 C7 1.7(4)
C1 C6 C7 C8 179.1(4)
C5 C6 C7 C8 -1.7(4)
C6 C7 C8 C9 1.1(4)
C6 C7 C8 C16 -179.0(3)
C16 C8 C9 C5 -179.9(3)
C7 C8 C9 C5 0.0(5)
C16 C8 C9 C10 -0.8(7)
C7 C8 C9 C10 179.1(3)
C4 C5 C9 C8 179.7(4)
C6 C5 C9 C8 -1.1(4)
C4 C5 C9 C10 0.5(6)
C6 C5 C9 C10 179.7(3)
C8 C9 C10 C15 -101.5(5)
C5 C9 C10 C15 77.5(5)
C8 C9 C10 C11 77.2(5)
C5 C9 C10 C11 -103.9(4)
C15 C10 C11 C12 1.2(6)
C9 C10 C11 C12 -177.5(4)
C10 C11 C12 C13 0.7(6)
C11 C12 C13 C14 -1.6(7)
C12 C13 C14 C15 0.6(7)
C11 C10 C15 C14 -2.2(6)
C9 C10 C15 C14 176.5(3)
C13 C14 C15 C10 1.3(7)
C9 C8 C16 C17 37.4(5)
C7 C8 C16 C17 -142.5(4)
C8 C16 C17 C22 -109.3(4)
C8 C16 C17 C18 68.7(4)
C22 C17 C18 C19 2.2(5)
C16 C17 C18 C19 -176.0(3)
C22 C17 C18 C23 -178.0(3)
C16 C17 C18 C23 3.9(5)
C17 C18 C19 C20 0.0(6)
C23 C18 C19 C20 -179.8(4)
C18 C19 C20 C21 -1.7(6)
C18 C19 C20 C24 177.8(4)
C19 C20 C21 C22 1.1(6)
C24 C20 C21 C22 -178.4(4)
C19 C20 C21 C25 178.8(4)
C24 C20 C21 C25 -0.6(6)
C20 C21 C22 C17 1.3(6)
C25 C21 C22 C17 -176.5(4)
C18 C17 C22 C21 -2.8(5)
C16 C17 C22 C21 175.3(3)

loop_
_cod_related_entry_id
_cod_related_entry_database
_cod_related_entry_code
1 ChemSpider 21127812
